data_1544908
loop_
_publ_author_name
'Kihara, K.'
'Hirata, H.'
'Ida, A.'
'Okudera, H.'
'Morishita, T.'

_publ_section_title
;
 An X-ray single crystal study of asymmetric thermal vibrations and the
 positional disorder of atoms in elbaite Refinement type: harmonic
;
_journal_name_full 'Journal of Mineralogical and Petrological Sciences'
_journal_page_first 115
_journal_page_last 126
_journal_volume 102
_journal_year 2007
_chemical_formula_sum 'Al7.2 B3 Ca0.09 F0.72 H3 K0.06 Na0.64 O30 Si6'
_chemical_name_common (Na0.64_0.264)(Al0.415Li0.458)3Al6(BO3)3Si6O18{(OH)0.75F0.179}4
_chemical_name_mineral elbaite
_space_group_crystal_system trigonal
_space_group_IT_number 160
_space_group_name_Hall 'R 3 -2"'
_space_group_name_H-M_alt 'R 3 m :H'
_cell_angle_alpha 90
_cell_angle_beta 90
_cell_angle_gamma 120
_cell_formula_units_Z 3
_cell_length_a 15.874(3)
_cell_length_b 15.874(3)
_cell_length_c 7.116(3)
_cell_volume 1552.9(8)
_cod_data_source_file elbaite-normal-harmonic.cif
_cod_data_source_block elbaite
_cod_depositor_comments
;
 Updating space group information.

 Antanas Vaitkus,
 2018-07-04
;
_cod_original_formula_sum 'Na0.64 Ca0.09 K0.06 Al7.2 Si6 B3 O30 H3 F0.72'
_cod_database_code 1544908

loop_
_space_group_symop_id
_space_group_symop_operation_xyz
1 'x, y, z'
2 '-y, x-y, z'
3 '-x+y, -x, z'
4 '-y, -x, z'
5 '-x+y, y, z'
6 'x, x-y, z'
7 'x+2/3, y+1/3, z+1/3'
8 '-y+2/3, x-y+1/3, z+1/3'
9 '-x+y+2/3, -x+1/3, z+1/3'
10 '-y+2/3, -x+1/3, z+1/3'
11 '-x+y+2/3, y+1/3, z+1/3'
12 'x+2/3, x-y+1/3, z+1/3'
13 'x+1/3, y+2/3, z+2/3'
14 '-y+1/3, x-y+2/3, z+2/3'
15 '-x+y+1/3, -x+2/3, z+2/3'
16 '-y+1/3, -x+2/3, z+2/3'
17 '-x+y+1/3, y+2/3, z+2/3'
18 'x+1/3, x-y+2/3, z+2/3'

loop_
_atom_site_label
_atom_site_occupancy
_atom_site_fract_x
_atom_site_fract_y
_atom_site_fract_z
_atom_site_adp_type
_atom_site_U_iso_or_equiv
_atom_site_type_symbol
X 0.6400 0.000000 0.000000 0.2352(4) Uiso 0.015900 Na
Y 0.4150 -0.0617(4) 0.0617(4) 0.6311(2) Uiso 0.005800 Al
Y 0.4580 -0.0617(4) 0.0617(4) 0.6311(2) Uiso 0.005800 Li
Z 1.0 0.29712(3) 0.26034(3) 0.61071(7) Uiso 0.005600 Al
B 1.0 0.10914(8) -0.10914(8) 0.4540(4) Uiso 0.006100 B
T 1.0 0.19199(3) 0.18995(3) 0.000000 Uiso 0.004500 Si
O1 1.0 0.00000(3) 0.00000(3) 0.7839(5) Uiso 0.045100 O
O2 1.0 0.06041(6) -0.06041(6) 0.4860(4) Uiso 0.016000 O
O3 1.0 -0.13349(9) 0.13349(9) 0.5083(2) Uiso 0.011200 O
O4 1.0 0.09327(6) -0.09327(6) 0.0721(2) Uiso 0.008200 O
O5 1.0 -0.09338(6) 0.09338(6) 0.0945(2) Uiso 0.008500 O
O6 1.0 0.19625(7) 0.18593(7) 0.7754(2) Uiso 0.007400 O
O7 1.0 0.28598(6) 0.28572(6) 0.0797(2) Uiso 0.006100 O
O8 1.0 0.20951(6) 0.27023(7) 0.4404(2) Uiso 0.007400 O
H3 1.0 -0.129(2) 0.129(2) 0.381(5) Uiso 0.007400 H
